data_4032564
loop_
_publ_author_name
'Yin, Hongfei'
'Skrydstrup, Troels'

_publ_section_title
;
 Access to Perfluoroalkyl-Substituted Enones and Indolin-2-ones via
 Multicomponent Pd-Catalyzed Carbonylative Reactions.
;
_journal_issue 12
_journal_name_full 'The Journal of organic chemistry'
_journal_page_first 6474
_journal_page_last 6481
_journal_paper_doi 10.1021/acs.joc.7b00942
_journal_volume 82
_journal_year 2017
_chemical_formula_moiety 'C13 H6 F9 N O'
_chemical_formula_sum 'C13 H6 F9 N O'
_chemical_formula_weight 363.19
_space_group_crystal_system monoclinic
_space_group_IT_number 14
_space_group_name_Hall '-P 2yn'
_space_group_name_H-M_alt 'P 1 21/n 1'
_symmetry_space_group_name_Hall '-P 2yn'
_symmetry_space_group_name_H-M 'P 1 21/n 1'
_atom_sites_solution_hydrogens geom
_audit_creation_date 2017-03-12
_audit_creation_method
;
Olex2 1.2
(compiled 2017.03.02 svn.r3394 for OlexSys, GUI svn.r5324)
;
_cell_angle_alpha 90
_cell_angle_beta 91.829(13)
_cell_angle_gamma 90
_cell_formula_units_Z 12
_cell_length_a 14.847(19)
_cell_length_b 5.161(7)
_cell_length_c 51.87(7)
_cell_measurement_reflns_used 901
_cell_measurement_temperature 100
_cell_measurement_theta_max 17.610
_cell_measurement_theta_min 2.280
_cell_volume 3973(9)
_computing_cell_refinement 'SAINT v8.37A (Bruker, 2015)'
_computing_data_reduction 'SAINT v8.37A (Bruker, 2015)'
_computing_molecular_graphics 'Olex2 (Dolomanov et al., 2009)'
_computing_publication_material 'Olex2 (Dolomanov et al., 2009)'
_computing_structure_refinement 'ShelXL (Sheldrick, 2015)'
_diffrn_ambient_temperature 100
_diffrn_measured_fraction_theta_full 0.997
_diffrn_measured_fraction_theta_max 0.997
_diffrn_measurement_device_type 'Bruker Apex2'
_diffrn_radiation_type AgK\a
_diffrn_radiation_wavelength 0.56086
_diffrn_reflns_av_R_equivalents 0.1579
_diffrn_reflns_av_unetI/netI 0.2207
_diffrn_reflns_Laue_measured_fraction_full 0.997
_diffrn_reflns_Laue_measured_fraction_max 0.997
_diffrn_reflns_limit_h_max 16
_diffrn_reflns_limit_h_min -16
_diffrn_reflns_limit_k_max 5
_diffrn_reflns_limit_k_min -5
_diffrn_reflns_limit_l_max 57
_diffrn_reflns_limit_l_min -52
_diffrn_reflns_number 17788
_diffrn_reflns_point_group_measured_fraction_full 0.997
_diffrn_reflns_point_group_measured_fraction_max 0.997
_diffrn_reflns_theta_full 18.154
_diffrn_reflns_theta_max 18.154
_diffrn_reflns_theta_min 1.117
_exptl_absorpt_coefficient_mu 0.115
_exptl_absorpt_correction_T_max 1.0000
_exptl_absorpt_correction_T_min 0.6657
_exptl_absorpt_correction_type multi-scan
_exptl_absorpt_process_details
'SADABS-2014/5 (Bruker,2014/5) was used for absorption correction. wR2(int) was 0.2026 before and 0.0720 after correction. The Ratio of minimum to maximum transmission is 0.6657. The \l/2 correction factor is 0.00150.'
_exptl_crystal_colour 'clear light colourless'
_exptl_crystal_colour_lustre clear
_exptl_crystal_colour_modifier light
_exptl_crystal_colour_primary colourless
_exptl_crystal_density_diffrn 1.822
_exptl_crystal_description irregular
_exptl_crystal_F_000 2160
_exptl_crystal_size_max 0.12
_exptl_crystal_size_mid 0.11
_exptl_crystal_size_min 0.09
_refine_diff_density_max 0.437
_refine_diff_density_min -0.431
_refine_diff_density_rms 0.100
_refine_ls_extinction_method none
_refine_ls_goodness_of_fit_ref 1.005
_refine_ls_hydrogen_treatment constr
_refine_ls_matrix_type full
_refine_ls_number_parameters 649
_refine_ls_number_reflns 5699
_refine_ls_number_restraints 603
_refine_ls_restrained_S_all 0.957
_refine_ls_R_factor_all 0.1596
_refine_ls_R_factor_gt 0.0911
_refine_ls_shift/su_max 0.000
_refine_ls_shift/su_mean 0.000
_refine_ls_structure_factor_coef Fsqd
_refine_ls_weighting_details 'w=1/[\s^2^(Fo^2^)] where P=(Fo^2^+2Fc^2^)/3'
_refine_ls_weighting_scheme calc
_refine_ls_wR_factor_gt 0.2177
_refine_ls_wR_factor_ref 0.2684
_reflns_Friedel_coverage 0.000
_reflns_number_gt 3034
_reflns_number_total 5699
_reflns_threshold_expression 'I > 2\s(I)'
_cod_data_source_file jo7b00942_si_003.cif
_cod_data_source_block 2017_03_03_0m
_cod_depositor_comments 'Adding full bibliography for 4032564.cif.'
_cod_database_code 4032564
_shelx_shelxl_version_number 2016/6
_shelx_space_group_comment
;
The symmetry employed for this shelxl refinement is uniquely defined
by the following loop, which should always be used as a source of
symmetry information in preference to the above space-group names.
They are only intended as comments.
;
_olex2_refinement_description
;
1. Fixed Uiso
 At 1.2 times of:
  All C(H) groups, All N(H) groups
2. Rigid body (RIGU) restrains
 All non-hydrogen atoms
 with sigma for 1-2 distances of 0.004 and sigma for 1-3 distances of 0.004
3.a Aromatic/amide H refined with riding coordinates:
 N1B(H1B), N1A(H1A), N1(H1), C8B(H8B), C9A(H9A), C9B(H9B), C8(H8), C6(H6),
 C7(H7), C5A(H5A), C6A(H6A), C6B(H6B), C9(H9), C5B(H5B), C8A(H8A), C7B(H7B),
 C5(H5), C7A(H7A)
;
_olex2_submission_special_instructions 'No special instructions were received'

loop_
_space_group_symop_operation_xyz
'x, y, z'
'-x+1/2, y+1/2, -z+1/2'
'-x, -y, -z'
'x-1/2, -y-1/2, z-1/2'

loop_
_atom_site_label
_atom_site_type_symbol
_atom_site_fract_x
_atom_site_fract_y
_atom_site_fract_z
_atom_site_U_iso_or_equiv
_atom_site_adp_type
_atom_site_occupancy
_atom_site_site_symmetry_order
_atom_site_calc_flag
_atom_site_refinement_flags_posn
_atom_site_refinement_flags_adp
F3B F 0.6451(3) 0.5502(8) 0.48411(7) 0.0319(11) Uani 1 1 d . U
F2B F 0.7730(3) 0.9989(8) 0.44987(7) 0.0321(11) Uani 1 1 d . U
F1B F 0.7457(3) 1.0106(8) 0.49103(7) 0.0325(10) Uani 1 1 d . U
F1A F 0.9069(3) 0.4318(8) 0.32612(7) 0.0312(10) Uani 1 1 d . U
F2A F 0.9384(3) 0.4247(8) 0.28524(7) 0.0333(11) Uani 1 1 d . U
F1 F 0.4262(3) 0.4296(8) 0.34085(7) 0.0331(11) Uani 1 1 d . U
F3A F 0.8132(3) 0.9053(8) 0.31587(7) 0.0341(11) Uani 1 1 d . U
F3 F 0.5275(3) -0.0108(8) 0.34612(7) 0.0335(11) Uani 1 1 d . U
F4A F 0.8358(3) 0.8375(8) 0.27476(7) 0.0342(11) Uani 1 1 d . U
F2 F 0.3961(3) 0.4185(8) 0.38176(7) 0.0337(11) Uani 1 1 d . U
F4B F 0.6680(3) 0.5821(8) 0.44241(7) 0.0313(11) Uani 1 1 d . U
F7 F 0.7051(3) 0.0512(8) 0.35634(8) 0.0382(11) Uani 1 1 d . U
F4 F 0.4935(3) -0.0394(8) 0.38695(7) 0.0384(11) Uani 1 1 d . U
F6B F 0.5910(3) 1.0706(8) 0.44294(8) 0.0378(11) Uani 1 1 d . U
F5B F 0.5698(3) 1.0328(8) 0.48416(8) 0.0356(11) Uani 1 1 d . U
F9B F 0.4220(3) 0.9461(9) 0.45493(9) 0.0444(12) Uani 1 1 d . U
F5 F 0.5992(3) 0.4814(8) 0.35616(8) 0.0388(11) Uani 1 1 d . U
F7B F 0.4663(3) 0.5958(9) 0.47441(8) 0.0400(12) Uani 1 1 d . U
F6A F 0.7549(3) 0.3519(8) 0.27988(8) 0.0423(12) Uani 1 1 d . U
F6 F 0.5734(3) 0.4194(9) 0.39716(8) 0.0423(12) Uani 1 1 d . U
F8B F 0.4853(3) 0.6427(9) 0.43369(8) 0.0431(12) Uani 1 1 d . U
F5A F 0.7307(3) 0.4430(9) 0.32008(8) 0.0434(12) Uani 1 1 d . U
F8 F 0.6766(3) -0.0258(10) 0.39599(8) 0.0455(12) Uani 1 1 d . U
F7A F 0.6345(3) 0.8737(9) 0.30428(8) 0.0487(13) Uani 1 1 d . U
O1B O 0.9609(3) 0.2475(9) 0.47688(9) 0.0294(12) Uani 1 1 d . U
F8A F 0.6558(3) 0.7739(10) 0.26489(8) 0.0516(14) Uani 1 1 d . U
F9 F 0.7424(3) 0.3279(9) 0.38575(9) 0.0518(13) Uani 1 1 d . U
O1 O 0.2054(3) -0.3196(10) 0.35457(9) 0.0315(13) Uani 1 1 d . U
F9A F 0.5862(3) 0.5115(9) 0.28872(10) 0.0550(14) Uani 1 1 d . U
O1A O 1.1298(3) 1.1704(9) 0.31019(9) 0.0308(12) Uani 1 1 d . U
N1B N 0.9241(4) 0.1988(12) 0.51956(10) 0.0267(14) Uani 1 1 d . U
H1B H 0.961173 0.071693 0.523839 0.032 Uiso 1 1 calc R .
N1A N 1.0902(4) 1.2419(12) 0.35245(10) 0.0270(14) Uani 1 1 d . U
H1A H 1.126350 1.372519 0.356212 0.032 Uiso 1 1 calc R .
N1 N 0.2453(4) -0.3810(12) 0.31216(10) 0.0297(15) Uani 1 1 d . U
H1 H 0.209062 -0.510627 0.308111 0.036 Uiso 1 1 calc R .
C8B C 0.7527(5) 0.6590(14) 0.53752(13) 0.0278(17) Uani 1 1 d . U
H8B H 0.719352 0.795109 0.529407 0.033 Uiso 1 1 calc R .
C10 C 0.4154(5) 0.2645(15) 0.36109(13) 0.0284(16) Uani 1 1 d . U
C3B C 0.8164(5) 0.5199(14) 0.52384(13) 0.0243(16) Uani 1 1 d . U
C2 C 0.3210(5) -0.0503(14) 0.33421(13) 0.0257(16) Uani 1 1 d . U
C12B C 0.5784(5) 0.8995(14) 0.46172(13) 0.0285(16) Uani 1 1 d . U
C11 C 0.5067(5) 0.1278(14) 0.36714(13) 0.0264(15) Uani 1 1 d . U
C1B C 0.9182(5) 0.3058(14) 0.49614(13) 0.0243(16) Uani 1 1 d . U
C10A C 0.9182(5) 0.5848(15) 0.30516(13) 0.0295(16) Uani 1 1 d . U
C2A C 1.0136(5) 0.9103(13) 0.33129(12) 0.0229(16) Uani 1 1 d . U
C3 C 0.3522(5) -0.0654(14) 0.30778(13) 0.0240(15) Uani 1 1 d . U
C11A C 0.8270(5) 0.7195(15) 0.29803(13) 0.0283(16) Uani 1 1 d . U
C4 C 0.3062(5) -0.2686(14) 0.29496(13) 0.0268(16) Uani 1 1 d . U
C9A C 0.9920(5) 0.7784(14) 0.30944(13) 0.0268(16) Uani 1 1 d . U
H9A H 1.028144 0.812939 0.295057 0.032 Uiso 1 1 calc R .
C12A C 0.7410(5) 0.5428(15) 0.29636(13) 0.0297(16) Uani 1 1 d . U
C10B C 0.7536(5) 0.8456(14) 0.47051(13) 0.0257(16) Uani 1 1 d . U
C12 C 0.5884(5) 0.3003(15) 0.37466(13) 0.0288(16) Uani 1 1 d . U
C2B C 0.8465(5) 0.5237(14) 0.49691(13) 0.0282(17) Uani 1 1 d . U
C13B C 0.4869(5) 0.7623(16) 0.45603(14) 0.0323(17) Uani 1 1 d . U
C9B C 0.8262(5) 0.6492(13) 0.47521(13) 0.0242(16) Uani 1 1 d . U
H9B H 0.862180 0.609411 0.460918 0.029 Uiso 1 1 calc R .
C8 C 0.4163(5) 0.0784(15) 0.29380(13) 0.0297(17) Uani 1 1 d . U
H8 H 0.448261 0.218859 0.301616 0.036 Uiso 1 1 calc R .
C11B C 0.6606(5) 0.7162(14) 0.46454(12) 0.0260(15) Uani 1 1 d . U
C4A C 1.0295(5) 1.1345(14) 0.36951(13) 0.0264(16) Uani 1 1 d . U
C6 C 0.3861(5) -0.1975(15) 0.25668(14) 0.0329(18) Uani 1 1 d . U
H6 H 0.399297 -0.245370 0.239524 0.039 Uiso 1 1 calc R .
C4B C 0.8631(5) 0.3153(13) 0.53682(13) 0.0246(15) Uani 1 1 d . U
C7 C 0.4311(5) 0.0073(14) 0.26817(13) 0.0294(17) Uani 1 1 d . U
H7 H 0.473128 0.102775 0.258522 0.035 Uiso 1 1 calc R .
C1 C 0.2495(5) -0.2657(15) 0.33556(14) 0.0290(17) Uani 1 1 d . U
C1A C 1.0861(5) 1.1185(14) 0.32928(13) 0.0268(16) Uani 1 1 d . U
C5A C 1.0139(5) 1.2106(15) 0.39461(13) 0.0280(17) Uani 1 1 d . U
H5A H 1.046844 1.349844 0.402314 0.034 Uiso 1 1 calc R .
C6A C 0.9493(5) 1.0790(14) 0.40822(13) 0.0286(17) Uani 1 1 d . U
H6A H 0.937408 1.129889 0.425386 0.034 Uiso 1 1 calc R .
C3A C 0.9815(5) 0.9295(14) 0.35763(13) 0.0247(16) Uani 1 1 d . U
C6B C 0.7867(5) 0.3965(14) 0.57535(14) 0.0320(18) Uani 1 1 d . U
H6B H 0.776862 0.358693 0.592964 0.038 Uiso 1 1 calc R .
C13A C 0.6528(5) 0.6835(16) 0.28800(14) 0.0328(17) Uani 1 1 d . U
C9 C 0.3411(5) 0.0749(14) 0.35618(13) 0.0282(17) Uani 1 1 d . U
H9 H 0.303876 0.038949 0.370292 0.034 Uiso 1 1 calc R .
C13 C 0.6795(5) 0.1616(16) 0.37835(15) 0.0361(17) Uani 1 1 d . U
C5B C 0.8488(5) 0.2528(15) 0.56206(13) 0.0316(18) Uani 1 1 d . U
H5B H 0.880764 0.114312 0.570224 0.038 Uiso 1 1 calc R .
C8A C 0.9169(5) 0.7955(15) 0.37160(13) 0.0284(17) Uani 1 1 d . U
H8A H 0.884295 0.655084 0.364013 0.034 Uiso 1 1 calc R .
C7B C 0.7387(5) 0.5953(14) 0.56321(14) 0.0324(18) Uani 1 1 d . U
H7B H 0.695550 0.689565 0.572578 0.039 Uiso 1 1 calc R .
C5 C 0.3206(5) -0.3375(15) 0.27009(13) 0.0304(18) Uani 1 1 d . U
H5 H 0.287791 -0.474974 0.262046 0.036 Uiso 1 1 calc R .
C7A C 0.9015(5) 0.8729(15) 0.39702(14) 0.0332(18) Uani 1 1 d . U
H7A H 0.857961 0.783868 0.406714 0.040 Uiso 1 1 calc R .

loop_
_atom_site_aniso_label
_atom_site_aniso_U_11
_atom_site_aniso_U_22
_atom_site_aniso_U_33
_atom_site_aniso_U_23
_atom_site_aniso_U_13
_atom_site_aniso_U_12
F3B 0.042(3) 0.020(2) 0.033(2) 0.0074(19) 0.0033(19) -0.0045(18)
F2B 0.043(3) 0.020(2) 0.034(2) 0.0082(19) 0.008(2) -0.0017(19)
F1B 0.037(3) 0.020(2) 0.041(2) -0.0018(19) 0.001(2) 0.0034(18)
F1A 0.039(3) 0.022(2) 0.032(2) 0.0062(19) 0.0066(19) 0.0044(19)
F2A 0.035(3) 0.028(3) 0.037(2) -0.012(2) 0.007(2) -0.0001(19)
F1 0.037(3) 0.027(3) 0.035(2) 0.0063(19) -0.0004(19) -0.0025(19)
F3A 0.043(3) 0.024(3) 0.035(2) -0.0086(19) 0.007(2) 0.0029(19)
F3 0.041(3) 0.026(3) 0.034(2) -0.008(2) 0.005(2) 0.0008(19)
F4A 0.039(3) 0.031(3) 0.033(2) 0.011(2) 0.0052(19) 0.002(2)
F2 0.041(3) 0.027(3) 0.034(2) -0.0107(19) 0.0105(19) -0.0036(19)
F4B 0.038(3) 0.027(3) 0.028(2) -0.0084(19) 0.0024(19) 0.0065(19)
F7 0.041(3) 0.039(3) 0.035(2) 0.002(2) 0.010(2) 0.010(2)
F4 0.049(3) 0.031(3) 0.035(2) 0.015(2) 0.005(2) -0.006(2)
F6B 0.040(3) 0.031(3) 0.044(2) 0.019(2) 0.011(2) 0.003(2)
F5B 0.037(3) 0.030(3) 0.040(2) -0.014(2) 0.014(2) 0.0000(19)
F9B 0.037(3) 0.032(3) 0.065(3) 0.002(2) 0.003(2) 0.0052(19)
F5 0.042(3) 0.024(3) 0.051(3) 0.006(2) 0.009(2) -0.0007(19)
F7B 0.038(3) 0.037(3) 0.045(3) 0.012(2) 0.008(2) -0.007(2)
F6A 0.043(3) 0.029(3) 0.055(3) -0.015(2) 0.010(2) -0.004(2)
F6 0.044(3) 0.045(3) 0.038(2) -0.018(2) 0.001(2) 0.004(2)
F8B 0.039(3) 0.059(3) 0.032(2) -0.018(2) 0.002(2) -0.005(2)
F5A 0.041(3) 0.043(3) 0.047(3) 0.023(2) 0.010(2) -0.006(2)
F8 0.044(3) 0.058(3) 0.035(2) 0.018(2) 0.006(2) 0.007(2)
F7A 0.045(3) 0.051(3) 0.050(3) -0.020(2) 0.004(2) 0.015(2)
O1B 0.033(3) 0.021(3) 0.034(3) 0.005(2) 0.006(2) 0.002(2)
F8A 0.048(3) 0.070(4) 0.037(2) 0.011(2) 0.000(2) 0.013(3)
F9 0.035(3) 0.044(3) 0.076(3) -0.016(3) 0.003(2) -0.003(2)
O1 0.037(3) 0.027(3) 0.030(3) 0.003(2) 0.008(2) -0.005(2)
F9A 0.036(3) 0.039(3) 0.090(4) 0.003(3) 0.008(3) -0.003(2)
O1A 0.037(3) 0.027(3) 0.030(3) 0.004(2) 0.013(2) 0.001(2)
N1B 0.024(4) 0.025(4) 0.031(3) 0.003(3) 0.003(3) 0.005(3)
N1A 0.027(4) 0.031(4) 0.024(3) -0.001(3) 0.006(3) -0.007(3)
N1 0.029(4) 0.032(4) 0.028(3) -0.002(3) 0.001(3) -0.006(3)
C8B 0.035(5) 0.018(4) 0.030(4) -0.001(3) 0.008(3) 0.003(3)
C10 0.039(4) 0.028(4) 0.018(3) -0.002(3) 0.008(3) 0.004(3)
C3B 0.025(4) 0.022(4) 0.025(3) -0.001(3) 0.000(3) -0.003(3)
C2 0.031(4) 0.018(4) 0.028(3) 0.004(3) -0.001(3) -0.003(3)
C12B 0.040(4) 0.024(4) 0.022(3) 0.000(3) 0.010(3) 0.006(3)
C11 0.038(4) 0.020(4) 0.022(3) 0.001(3) 0.003(3) -0.002(3)
C1B 0.026(4) 0.019(4) 0.027(3) -0.003(3) -0.004(3) -0.006(3)
C10A 0.039(4) 0.026(4) 0.024(4) -0.001(3) 0.009(3) 0.000(3)
C2A 0.023(4) 0.020(4) 0.025(3) 0.001(3) 0.005(3) 0.003(3)
C3 0.020(4) 0.019(4) 0.033(3) 0.002(3) 0.000(3) 0.005(3)
C11A 0.040(4) 0.023(4) 0.023(3) 0.001(3) 0.007(3) -0.001(3)
C4 0.023(4) 0.027(4) 0.031(3) 0.002(3) 0.003(3) -0.003(3)
C9A 0.028(4) 0.027(4) 0.026(4) 0.002(3) 0.009(3) 0.002(3)
C12A 0.041(4) 0.022(4) 0.027(4) -0.005(3) 0.012(3) -0.002(3)
C10B 0.038(4) 0.016(4) 0.024(3) 0.004(3) 0.012(3) -0.008(3)
C12 0.038(4) 0.022(4) 0.026(4) -0.007(3) 0.007(3) -0.005(3)
C2B 0.036(5) 0.018(4) 0.030(3) -0.001(3) 0.006(3) -0.002(3)
C13B 0.040(4) 0.029(4) 0.028(4) 0.004(3) 0.000(3) 0.004(3)
C9B 0.029(4) 0.020(4) 0.024(3) -0.003(3) 0.003(3) -0.004(3)
C8 0.036(5) 0.024(5) 0.030(4) 0.000(3) 0.005(3) -0.002(3)
C11B 0.038(4) 0.021(4) 0.019(3) 0.003(3) 0.000(3) 0.003(3)
C4A 0.021(4) 0.028(4) 0.030(3) 0.003(3) 0.001(3) 0.000(3)
C6 0.044(5) 0.027(4) 0.028(4) 0.000(3) 0.005(3) 0.002(3)
C4B 0.025(4) 0.016(4) 0.033(3) -0.004(3) 0.000(3) -0.006(3)
C7 0.038(5) 0.019(4) 0.031(4) 0.005(3) 0.009(3) 0.001(3)
C1 0.033(4) 0.025(4) 0.029(3) 0.005(3) 0.005(3) 0.004(3)
C1A 0.028(4) 0.027(4) 0.025(3) 0.006(3) -0.001(3) 0.006(3)
C5A 0.022(4) 0.033(5) 0.029(3) -0.001(3) 0.005(3) 0.004(3)
C6A 0.034(4) 0.030(4) 0.023(4) 0.004(3) 0.003(3) 0.008(3)
C3A 0.028(4) 0.021(4) 0.025(3) -0.003(3) 0.007(3) 0.005(3)
C6B 0.044(5) 0.028(5) 0.025(4) -0.002(3) 0.001(3) -0.001(3)
C13A 0.034(4) 0.035(4) 0.029(4) -0.006(3) 0.002(3) -0.001(3)
C9 0.034(4) 0.028(4) 0.023(4) -0.003(3) 0.009(3) 0.005(3)
C13 0.035(4) 0.041(5) 0.033(4) 0.002(3) 0.006(3) -0.004(3)
C5B 0.043(5) 0.025(5) 0.027(3) -0.003(3) 0.000(3) 0.001(3)
C8A 0.022(4) 0.032(5) 0.031(4) 0.002(3) 0.001(3) -0.002(3)
C7B 0.038(5) 0.025(5) 0.035(4) -0.004(3) 0.006(3) -0.001(3)
C5 0.036(5) 0.027(5) 0.028(3) 0.003(3) -0.002(3) 0.001(3)
C7A 0.032(5) 0.036(5) 0.032(4) 0.008(3) 0.007(3) 0.002(3)

loop_
_atom_type_symbol
_atom_type_description
_atom_type_scat_dispersion_real
_atom_type_scat_dispersion_imag
_atom_type_scat_source
C C 0.0015 0.0009 'International Tables Vol C Tables 4.2.6.8 and 6.1.1.4'
H H 0.0000 0.0000 'International Tables Vol C Tables 4.2.6.8 and 6.1.1.4'
F F 0.0096 0.0061 'International Tables Vol C Tables 4.2.6.8 and 6.1.1.4'
N N 0.0030 0.0019 'International Tables Vol C Tables 4.2.6.8 and 6.1.1.4'
O O 0.0056 0.0036 'International Tables Vol C Tables 4.2.6.8 and 6.1.1.4'

loop_
_geom_angle_atom_site_label_1
_geom_angle_atom_site_label_2
_geom_angle_atom_site_label_3
_geom_angle
C1B N1B H1B 124.1
C1B N1B C4B 111.8(6)
C4B N1B H1B 124.1
C4A N1A H1A 124.4
C1A N1A H1A 124.4
C1A N1A C4A 111.3(6)
C4 N1 H1 124.0
C1 N1 H1 124.0
C1 N1 C4 111.9(6)
C3B C8B H8B 120.4
C7B C8B H8B 120.4
C7B C8B C3B 119.2(7)
F1 C10 F2 105.8(6)
F1 C10 C11 108.4(5)
F1 C10 C9 112.5(6)
F2 C10 C11 107.9(5)
F2 C10 C9 110.0(6)
C9 C10 C11 111.9(6)
C8B C3B C2B 134.5(7)
C8B C3B C4B 117.9(6)
C4B C3B C2B 107.5(6)
C3 C2 C1 104.1(6)
C9 C2 C3 139.1(7)
C9 C2 C1 116.5(6)
F6B C12B F5B 108.0(6)
F6B C12B C13B 107.8(6)
F6B C12B C11B 110.2(6)
F5B C12B C13B 106.7(6)
F5B C12B C11B 108.8(6)
C11B C12B C13B 115.0(6)
F3 C11 F4 108.5(6)
F3 C11 C10 107.3(5)
F3 C11 C12 108.2(6)
F4 C11 C10 107.1(6)
F4 C11 C12 107.8(5)
C12 C11 C10 117.6(6)
O1B C1B N1B 127.8(7)
O1B C1B C2B 124.6(6)
N1B C1B C2B 107.6(6)
F1A C10A F2A 106.9(6)
F1A C10A C11A 108.7(6)
F1A C10A C9A 112.2(6)
F2A C10A C11A 107.6(5)
F2A C10A C9A 109.9(6)
C9A C10A C11A 111.4(6)
C9A C2A C1A 116.5(6)
C9A C2A C3A 137.8(7)
C3A C2A C1A 105.5(6)
C4 C3 C2 108.6(6)
C4 C3 C8 118.0(7)
C8 C3 C2 133.4(7)
F3A C11A F4A 108.1(6)
F3A C11A C10A 107.7(5)
F3A C11A C12A 108.0(6)
F4A C11A C10A 107.6(6)
F4A C11A C12A 108.2(5)
C10A C11A C12A 117.0(6)
C3 C4 N1 108.5(6)
C5 C4 N1 127.8(7)
C5 C4 C3 123.6(7)
C10A C9A H9A 116.0
C2A C9A C10A 127.9(6)
C2A C9A H9A 116.0
F6A C12A F5A 109.2(6)
F6A C12A C11A 109.0(6)
F6A C12A C13A 108.4(6)
F5A C12A C11A 106.7(6)
F5A C12A C13A 108.4(6)
C13A C12A C11A 115.0(6)
F2B C10B F1B 105.9(5)
F2B C10B C9B 110.6(6)
F2B C10B C11B 107.5(5)
F1B C10B C9B 112.0(6)
F1B C10B C11B 108.9(5)
C9B C10B C11B 111.9(6)
F5 C12 C11 109.2(6)
F5 C12 C13 106.7(6)
F6 C12 F5 109.1(6)
F6 C12 C11 109.4(6)
F6 C12 C13 105.9(6)
C13 C12 C11 116.3(7)
C3B C2B C1B 104.0(6)
C9B C2B C3B 137.8(7)
C9B C2B C1B 118.1(6)
F9B C13B C12B 107.8(6)
F7B C13B F9B 107.8(6)
F7B C13B C12B 112.3(6)
F8B C13B F9B 107.5(6)
F8B C13B F7B 109.4(7)
F8B C13B C12B 111.9(6)
C10B C9B H9B 116.1
C2B C9B C10B 127.9(7)
C2B C9B H9B 116.1
C3 C8 H8 120.9
C7 C8 C3 118.3(7)
C7 C8 H8 120.9
F3B C11B C12B 107.8(6)
F3B C11B C10B 107.1(5)
F4B C11B F3B 109.5(6)
F4B C11B C12B 108.6(5)
F4B C11B C10B 107.0(5)
C12B C11B C10B 116.7(6)
N1A C4A C3A 110.4(6)
C5A C4A N1A 127.8(7)
C5A C4A C3A 121.8(7)
C7 C6 H6 119.6
C7 C6 C5 120.8(7)
C5 C6 H6 119.6
C3B C4B N1B 109.0(6)
C5B C4B N1B 128.4(7)
C5B C4B C3B 122.6(7)
C8 C7 H7 119.2
C6 C7 C8 121.5(7)
C6 C7 H7 119.2
O1 C1 N1 127.5(7)
O1 C1 C2 125.7(7)
N1 C1 C2 106.8(6)
O1A C1A N1A 126.8(7)
O1A C1A C2A 126.8(6)
N1A C1A C2A 106.3(6)
C4A C5A H5A 120.7
C4A C5A C6A 118.6(7)
C6A C5A H5A 120.7
C5A C6A H6A 119.6
C5A C6A C7A 120.8(7)
C7A C6A H6A 119.6
C4A C3A C2A 106.5(6)
C8A C3A C2A 134.1(7)
C8A C3A C4A 119.3(6)
C5B C6B H6B 119.6
C5B C6B C7B 120.7(7)
C7B C6B H6B 119.6
F7A C13A F9A 107.9(6)
F7A C13A C12A 110.9(6)
F8A C13A F7A 109.7(7)
F8A C13A F9A 108.4(6)
F8A C13A C12A 112.1(6)
F9A C13A C12A 107.6(7)
C10 C9 H9 116.3
C2 C9 C10 127.5(7)
C2 C9 H9 116.3
F7 C13 C12 111.3(6)
F8 C13 F7 107.0(6)
F8 C13 C12 112.0(6)
F9 C13 F7 107.9(6)
F9 C13 F8 108.2(6)
F9 C13 C12 110.2(7)
C4B C5B C6B 118.4(7)
C4B C5B H5B 120.8
C6B C5B H5B 120.8
C3A C8A H8A 120.7
C3A C8A C7A 118.7(7)
C7A C8A H8A 120.7
C8B C7B H7B 119.4
C6B C7B C8B 121.1(7)
C6B C7B H7B 119.4
C4 C5 C6 117.7(7)
C4 C5 H5 121.2
C6 C5 H5 121.2
C6A C7A C8A 120.8(7)
C6A C7A H7A 119.6
C8A C7A H7A 119.6

loop_
_geom_bond_atom_site_label_1
_geom_bond_atom_site_label_2
_geom_bond_distance
F3B C11B 1.354(8)
F2B C10B 1.369(7)
F1B C10B 1.371(8)
F1A C10A 1.358(8)
F2A C10A 1.364(8)
F1 C10 1.365(8)
F3A C11A 1.353(8)
F3 C11 1.348(8)
F4A C11A 1.362(8)
F2 C10 1.372(8)
F4B C11B 1.348(8)
F7 C13 1.342(8)
F4 C11 1.361(8)
F6B C12B 1.332(8)
F5B C12B 1.362(8)
F9B C13B 1.351(9)
F5 C12 1.353(8)
F7B C13B 1.326(8)
F6A C12A 1.325(8)
F6 C12 1.344(8)
F8B C13B 1.313(8)
F5A C12A 1.347(8)
F8 C13 1.333(9)
F7A C13A 1.328(8)
O1B C1B 1.237(8)
F8A C13A 1.289(8)
F9 C13 1.316(9)
O1 C1 1.233(8)
F9A C13A 1.330(9)
O1A C1A 1.230(8)
N1B H1B 0.8800
N1B C1B 1.335(8)
N1B C4B 1.427(9)
N1A H1A 0.8800
N1A C4A 1.398(9)
N1A C1A 1.360(8)
N1 H1 0.8800
N1 C4 1.415(9)
N1 C1 1.351(9)
C8B H8B 0.9500
C8B C3B 1.399(10)
C8B C7B 1.395(10)
C10 C11 1.552(10)
C10 C9 1.490(10)
C3B C2B 1.480(10)
C3B C4B 1.421(10)
C2 C3 1.463(10)
C2 C1 1.540(10)
C2 C9 1.336(9)
C12B C13B 1.552(11)
C12B C11B 1.548(10)
C11 C12 1.545(10)
C1B C2B 1.550(10)
C10A C11A 1.556(10)
C10A C9A 1.494(10)
C2A C9A 1.352(9)
C2A C1A 1.528(10)
C2A C3A 1.465(9)
C3 C4 1.407(10)
C3 C8 1.423(10)
C11A C12A 1.568(10)
C4 C5 1.361(10)
C9A H9A 0.9500
C12A C13A 1.548(11)
C10B C9B 1.494(10)
C10B C11B 1.557(10)
C12 C13 1.537(11)
C2B C9B 1.324(9)
C9B H9B 0.9500
C8 H8 0.9500
C8 C7 1.403(9)
C4A C5A 1.386(9)
C4A C3A 1.406(10)
C6 H6 0.9500
C6 C7 1.376(10)
C6 C5 1.412(10)
C4B C5B 1.371(10)
C7 H7 0.9500
C5A H5A 0.9500
C5A C6A 1.387(10)
C6A H6A 0.9500
C6A C7A 1.395(10)
C3A C8A 1.403(10)
C6B H6B 0.9500
C6B C5B 1.384(10)
C6B C7B 1.389(10)
C9 H9 0.9500
C5B H5B 0.9500
C8A H8A 0.9500
C8A C7A 1.403(10)
C7B H7B 0.9500
C5 H5 0.9500
C7A H7A 0.9500
